data_7158066
loop_
_publ_author_name
'Magre, Marc'
'Kuziola, Jennifer'
'N\"othling, Nils'
'Cornella, Josep'

_publ_section_title
;
 Dibismuthanes in catalysis: from synthesis and characterization to redox
 behavior towards oxidative cleavage of 1,2-diols.
;
_journal_issue 22
_journal_name_full 'Organic &amp; biomolecular chemistry'
_journal_page_first 4922
_journal_page_last 4929
_journal_paper_doi 10.1039/d1ob00367d
_journal_volume 19
_journal_year 2021
_chemical_formula_moiety 'C36 H28 Bi2 Cl4 O'
_chemical_formula_sum 'C36 H28 Bi2 Cl4 O'
_chemical_formula_weight 1036.34
_chemical_name_systematic
;
(oxybis(2,1-phenylene))bis(dichlorodiphenyl-\l^5^-bismuthane)
;
_chemical_properties_physical none
_space_group_crystal_system monoclinic
_space_group_IT_number 14
_space_group_name_Hall '-P 2yn'
_space_group_name_H-M_alt 'P 1 21/n 1'
_atom_sites_solution_hydrogens geom
_atom_sites_solution_primary dual
_atom_sites_solution_secondary difmap
_audit_block_code KUJ-KA-155-01
_audit_creation_date 2020-09-03
_audit_creation_method
;
Olex2 1.3
(compiled 2020.07.31 svn.rc2a77460 for OlexSys, GUI svn.r6145)
;
_audit_update_record
;
2021-02-19 deposited with the CCDC.	2021-04-26 downloaded from the CCDC.
;
_cell_angle_alpha 90
_cell_angle_beta 91.060(2)
_cell_angle_gamma 90
_cell_formula_units_Z 4
_cell_length_a 8.4334(5)
_cell_length_b 25.9105(15)
_cell_length_c 15.5944(9)
_cell_measurement_reflns_used 9797
_cell_measurement_temperature 100(2)
_cell_measurement_theta_max 36.4417
_cell_measurement_theta_min 2.6960
_cell_volume 3407.0(3)
_computing_cell_refinement 'SAINT software (Bruker AXS, 2004)'
_computing_data_collection 'APEX3 (Bruker AXS, 2005-2017)'
_computing_data_reduction 'SAINT software (Bruker AXS, 2004)'
_computing_molecular_graphics 'DIAMOND (Crystal Impact GbR, 1997-2014)'
_computing_publication_material 'Olex2 1.3 (Dolomanov et al., 2009)'
_computing_structure_refinement 'SHELXL (G. M. Sheldrick, 2015)'
_computing_structure_solution 'SHELXT (G. M. Sheldrick, 2015)'
_diffrn_ambient_temperature 100(2)
_diffrn_detector_area_resol_mean 66.67
_diffrn_measured_fraction_theta_full 1.000
_diffrn_measured_fraction_theta_max 1.000
_diffrn_measurement_device_type 'Bruker-AXS Kappa Mach3 APEX-II'
_diffrn_measurement_method 'CCD \f- and \w-scans'
_diffrn_radiation_monochromator 'Incoatec Helios mirrors'
_diffrn_radiation_source 1\mS
_diffrn_radiation_type Mo-K\a
_diffrn_radiation_wavelength 0.71073
_diffrn_reflns_av_R_equivalents 0.0595
_diffrn_reflns_av_unetI/netI 0.0270
_diffrn_reflns_Laue_measured_fraction_full 1.000
_diffrn_reflns_Laue_measured_fraction_max 1.000
_diffrn_reflns_limit_h_max 12
_diffrn_reflns_limit_h_min -12
_diffrn_reflns_limit_k_max 37
_diffrn_reflns_limit_k_min -37
_diffrn_reflns_limit_l_max 22
_diffrn_reflns_limit_l_min -22
_diffrn_reflns_number 151031
_diffrn_reflns_point_group_measured_fraction_full 1.000
_diffrn_reflns_point_group_measured_fraction_max 1.000
_diffrn_reflns_theta_full 25.242
_diffrn_reflns_theta_max 30.508
_diffrn_reflns_theta_min 1.524
_diffrn_source_current 0.0
_diffrn_source_power 0.0
_diffrn_source_voltage 0.0
_diffrn_standards_number 0
_exptl_absorpt_coefficient_mu 10.658
_exptl_absorpt_correction_T_max 0.85075
_exptl_absorpt_correction_T_min 0.67881
_exptl_absorpt_correction_type gaussian
_exptl_absorpt_process_details 'SADABS (Bruker AXS, 2012)'
_exptl_crystal_colour colourless
_exptl_crystal_colour_primary colourless
_exptl_crystal_density_diffrn 2.020
_exptl_crystal_description prism
_exptl_crystal_F_000 1944
_exptl_crystal_recrystallization_method 'Re-crystallisation from solvent:  dichloromethane, hexane '
_exptl_crystal_size_max 0.046
_exptl_crystal_size_mid 0.024
_exptl_crystal_size_min 0.022
_refine_diff_density_max 3.134
_refine_diff_density_min -1.090
_refine_diff_density_rms 0.141
_refine_ls_extinction_method none
_refine_ls_goodness_of_fit_ref 1.089
_refine_ls_hydrogen_treatment constr
_refine_ls_matrix_type full
_refine_ls_number_parameters 388
_refine_ls_number_reflns 10382
_refine_ls_number_restraints 0
_refine_ls_restrained_S_all 1.089
_refine_ls_R_factor_all 0.0327
_refine_ls_R_factor_gt 0.0253
_refine_ls_shift/su_max 0.003
_refine_ls_shift/su_mean 0.000
_refine_ls_structure_factor_coef Fsqd
_refine_ls_weighting_details 'w=1/[\s^2^(Fo^2^)+(0.0200P)^2^+5.7737P] where P=(Fo^2^+2Fc^2^)/3'
_refine_ls_weighting_scheme calc
_refine_ls_wR_factor_gt 0.0521
_refine_ls_wR_factor_ref 0.0542
_reflns_Friedel_coverage 0.000
_reflns_number_gt 9085
_reflns_number_total 10382
_reflns_threshold_expression 'I > 2\s(I)'
_cod_data_source_file d1ob00367d2.cif
_cod_data_source_block 13386sadabs
_cod_depositor_comments 'Adding full bibliography for 7158061--7158068.cif.'
_cod_database_code 7158066
_shelx_shelxl_version_number 2018/3
_shelx_space_group_comment
;
The symmetry employed for this shelxl refinement is uniquely defined
by the following loop, which should always be used as a source of
symmetry information in preference to the above space-group names.
They are only intended as comments.
;
_shelx_estimated_absorpt_t_max 0.799
_shelx_estimated_absorpt_t_min 0.640
_olex2_refinement_description
;
1. Fixed Uiso
 At 1.2 times of:
  All C(H) groups
2.a Aromatic/amide H refined with riding coordinates:
 C33(H33), C4(H4), C3(H3), C5(H5), C17(H17), C24(H24), C15(H15), C32(H32),
 C34(H34), C18(H18), C36(H36), C16(H16), C9(H9), C14(H14), C35(H35), C23(H23),
 C6(H6), C30(H30), C11(H11), C12(H12), C10(H10), C28(H28), C20(H20), C29(H29),
 C22(H22), C26(H26), C21(H21), C27(H27)
;
_olex2_submission_special_instructions 'No special instructions were received'

loop_
_space_group_symop_operation_xyz
'x, y, z'
'-x+1/2, y+1/2, -z+1/2'
'-x, -y, -z'
'x-1/2, -y-1/2, z-1/2'

loop_
_atom_site_label
_atom_site_type_symbol
_atom_site_fract_x
_atom_site_fract_y
_atom_site_fract_z
_atom_site_U_iso_or_equiv
_atom_site_adp_type
_atom_site_occupancy
_atom_site_site_symmetry_order
_atom_site_calc_flag
_atom_site_refinement_flags_posn
_atom_site_refinement_flags_adp
_atom_site_refinement_flags_occupancy
_atom_site_disorder_assembly
_atom_site_disorder_group
Bi1 Bi 0.59593(2) 0.24872(2) 0.51409(2) 0.01422(3) Uani 1 1 d . . . . .
Bi2 Bi 0.58602(2) 0.45619(2) 0.72305(2) 0.01768(3) Uani 1 1 d . . . . .
Cl2 Cl 0.75158(9) 0.26625(3) 0.37552(5) 0.02170(15) Uani 1 1 d . . . . .
Cl1 Cl 0.45232(9) 0.23740(3) 0.65799(5) 0.01941(14) Uani 1 1 d . . . . .
Cl4 Cl 0.86305(10) 0.49891(3) 0.75288(6) 0.02642(17) Uani 1 1 d . . . . .
Cl3 Cl 0.32374(10) 0.41018(3) 0.68642(5) 0.02247(15) Uani 1 1 d . . . . .
O1 O 0.6763(3) 0.35854(8) 0.60529(15) 0.0202(4) Uani 1 1 d . . . . .
C33 C 0.2233(4) 0.57144(13) 0.7949(2) 0.0256(7) Uani 1 1 d . . . . .
H33 H 0.118106 0.569909 0.815502 0.031 Uiso 1 1 calc R U . . .
C7 C 0.6703(4) 0.45046(12) 0.5915(2) 0.0195(6) Uani 1 1 d . . . . .
C4 C 1.0579(4) 0.30749(13) 0.6860(2) 0.0214(6) Uani 1 1 d . . . . .
H4 H 1.149175 0.318472 0.717621 0.026 Uiso 1 1 calc R U . . .
C13 C 0.3947(4) 0.29155(12) 0.4574(2) 0.0176(6) Uani 1 1 d . . . . .
C2 C 0.8057(3) 0.32585(11) 0.62080(19) 0.0165(6) Uani 1 1 d . . . . .
C1 C 0.7981(3) 0.27585(11) 0.59119(19) 0.0144(5) Uani 1 1 d . . . . .
C3 C 0.9376(4) 0.34251(13) 0.6681(2) 0.0220(6) Uani 1 1 d . . . . .
H3 H 0.945059 0.377166 0.687649 0.026 Uiso 1 1 calc R U . . .
C19 C 0.6151(4) 0.16469(12) 0.4948(2) 0.0223(6) Uani 1 1 d . . . . .
C5 C 1.0473(4) 0.25681(12) 0.6587(2) 0.0230(7) Uani 1 1 d . . . . .
H5 H 1.129469 0.233103 0.673037 0.028 Uiso 1 1 calc R U . . .
C17 C 0.2210(4) 0.30580(15) 0.3377(2) 0.0298(8) Uani 1 1 d . . . . .
H17 H 0.186352 0.297849 0.280938 0.036 Uiso 1 1 calc R U . . .
C8 C 0.7102(4) 0.40279(12) 0.5580(2) 0.0198(6) Uani 1 1 d . . . . .
C24 C 0.6306(4) 0.13246(13) 0.5659(2) 0.0265(7) Uani 1 1 d . . . . .
H24 H 0.630884 0.146098 0.622436 0.032 Uiso 1 1 calc R U . . .
C15 C 0.1910(4) 0.35435(14) 0.4672(2) 0.0296(8) Uani 1 1 d . . . . .
H15 H 0.137716 0.380504 0.498204 0.035 Uiso 1 1 calc R U . . .
C32 C 0.3063(4) 0.52607(12) 0.7799(2) 0.0238(7) Uani 1 1 d . . . . .
H32 H 0.257893 0.493479 0.789084 0.029 Uiso 1 1 calc R U . . .
C34 C 0.2932(4) 0.61870(13) 0.7801(2) 0.0279(7) Uani 1 1 d . . . . .
H34 H 0.235585 0.649602 0.789816 0.033 Uiso 1 1 calc R U . . .
C31 C 0.4600(4) 0.52901(11) 0.7514(2) 0.0192(6) Uani 1 1 d . . . . .
C18 C 0.3503(4) 0.27990(14) 0.3737(2) 0.0246(7) Uani 1 1 d . . . . .
H18 H 0.406691 0.254907 0.341709 0.030 Uiso 1 1 calc R U . . .
C36 C 0.5335(5) 0.57607(13) 0.7374(2) 0.0278(7) Uani 1 1 d . . . . .
H36 H 0.640094 0.577641 0.718939 0.033 Uiso 1 1 calc R U . . .
C16 C 0.1428(4) 0.34290(15) 0.3839(2) 0.0295(8) Uani 1 1 d . . . . .
H16 H 0.055453 0.360743 0.358567 0.035 Uiso 1 1 calc R U . . .
C25 C 0.6267(4) 0.40275(13) 0.8313(2) 0.0238(7) Uani 1 1 d . . . . .
C9 C 0.7800(4) 0.39957(13) 0.4785(2) 0.0268(7) Uani 1 1 d . . . . .
H9 H 0.805741 0.366933 0.454751 0.032 Uiso 1 1 calc R U . . .
C14 C 0.3171(4) 0.32782(13) 0.5060(2) 0.0233(7) Uani 1 1 d . . . . .
H14 H 0.348369 0.334466 0.563772 0.028 Uiso 1 1 calc R U . . .
C35 C 0.4466(5) 0.62108(13) 0.7513(3) 0.0320(8) Uani 1 1 d . . . . .
H35 H 0.493744 0.653719 0.740708 0.038 Uiso 1 1 calc R U . . .
C23 C 0.6456(6) 0.07963(14) 0.5516(3) 0.0378(10) Uani 1 1 d . . . . .
H23 H 0.659344 0.056850 0.598916 0.045 Uiso 1 1 calc R U . . .
C6 C 0.9174(4) 0.24056(12) 0.6105(2) 0.0199(6) Uani 1 1 d . . . . .
H6 H 0.909938 0.205899 0.591024 0.024 Uiso 1 1 calc R U . . .
C30 C 0.5715(4) 0.35285(13) 0.8277(3) 0.0286(8) Uani 1 1 d . . . . .
H30 H 0.520611 0.339716 0.777363 0.034 Uiso 1 1 calc R U . . .
C11 C 0.7717(5) 0.49214(15) 0.4672(2) 0.0361(9) Uani 1 1 d . . . . .
H11 H 0.794150 0.522669 0.435966 0.043 Uiso 1 1 calc R U . . .
C12 C 0.6991(5) 0.49535(13) 0.5457(2) 0.0300(8) Uani 1 1 d . . . . .
H12 H 0.669230 0.527938 0.568214 0.036 Uiso 1 1 calc R U . . .
C10 C 0.8117(5) 0.44452(15) 0.4342(2) 0.0334(8) Uani 1 1 d . . . . .
H10 H 0.861727 0.442617 0.380172 0.040 Uiso 1 1 calc R U . . .
C28 C 0.6675(5) 0.34117(18) 0.9728(3) 0.0413(10) Uani 1 1 d . . . . .
H28 H 0.682951 0.319606 1.021469 0.050 Uiso 1 1 calc R U . . .
C20 C 0.6118(6) 0.14585(14) 0.4118(2) 0.0370(9) Uani 1 1 d . . . . .
H20 H 0.602679 0.168669 0.364314 0.044 Uiso 1 1 calc R U . . .
C29 C 0.5931(4) 0.32203(15) 0.9010(3) 0.0348(9) Uani 1 1 d . . . . .
H29 H 0.555661 0.287453 0.900636 0.042 Uiso 1 1 calc R U . . .
C22 C 0.6405(6) 0.06010(14) 0.4690(3) 0.0456(12) Uani 1 1 d . . . . .
H22 H 0.649740 0.023964 0.460041 0.055 Uiso 1 1 calc R U . . .
C26 C 0.7012(6) 0.42308(17) 0.9037(2) 0.0401(10) Uani 1 1 d . . . . .
H26 H 0.738456 0.457683 0.904447 0.048 Uiso 1 1 calc R U . . .
C21 C 0.6221(7) 0.09279(16) 0.3993(3) 0.0485(12) Uani 1 1 d . . . . .
H21 H 0.616461 0.078987 0.342887 0.058 Uiso 1 1 calc R U . . .
C27 C 0.7200(6) 0.39137(19) 0.9751(3) 0.0503(12) Uani 1 1 d . . . . .
H27 H 0.769504 0.404494 1.025751 0.060 Uiso 1 1 calc R U . . .

loop_
_atom_site_aniso_label
_atom_site_aniso_U_11
_atom_site_aniso_U_22
_atom_site_aniso_U_33
_atom_site_aniso_U_23
_atom_site_aniso_U_13
_atom_site_aniso_U_12
Bi1 0.01474(5) 0.01310(5) 0.01477(5) 0.00025(4) -0.00076(4) -0.00039(4)
Bi2 0.02074(6) 0.01164(5) 0.02063(6) -0.00271(4) -0.00040(4) -0.00081(4)
Cl2 0.0215(4) 0.0251(4) 0.0187(3) 0.0035(3) 0.0041(3) 0.0006(3)
Cl1 0.0157(3) 0.0254(3) 0.0173(3) 0.0020(3) 0.0020(3) -0.0005(3)
Cl4 0.0218(4) 0.0277(4) 0.0298(4) -0.0039(3) -0.0006(3) -0.0058(3)
Cl3 0.0241(4) 0.0147(3) 0.0285(4) -0.0029(3) -0.0038(3) -0.0032(3)
O1 0.0183(11) 0.0138(10) 0.0283(12) 0.0002(8) -0.0014(9) 0.0018(8)
C33 0.0238(17) 0.0231(16) 0.0301(18) -0.0090(13) 0.0052(14) 0.0000(13)
C7 0.0227(16) 0.0168(14) 0.0189(14) 0.0000(11) -0.0026(12) 0.0028(12)
C4 0.0155(15) 0.0292(16) 0.0194(15) 0.0044(12) -0.0028(12) -0.0039(12)
C13 0.0142(14) 0.0191(14) 0.0195(14) 0.0019(11) -0.0029(11) -0.0024(11)
C2 0.0134(13) 0.0163(13) 0.0198(14) 0.0003(11) 0.0009(11) 0.0002(11)
C1 0.0104(13) 0.0161(13) 0.0167(14) 0.0021(10) -0.0014(10) -0.0004(10)
C3 0.0215(16) 0.0217(15) 0.0226(16) -0.0038(12) -0.0007(12) -0.0023(12)
C19 0.0319(18) 0.0116(13) 0.0237(16) 0.0010(11) 0.0036(13) 0.0013(12)
C5 0.0146(15) 0.0231(16) 0.0313(18) 0.0092(13) 0.0010(13) 0.0018(12)
C17 0.0235(18) 0.045(2) 0.0203(16) 0.0012(15) -0.0059(14) -0.0021(15)
C8 0.0204(15) 0.0173(14) 0.0214(15) -0.0002(11) -0.0050(12) 0.0014(11)
C24 0.037(2) 0.0202(15) 0.0222(16) 0.0024(13) 0.0045(14) 0.0052(14)
C15 0.0259(18) 0.0297(18) 0.0331(19) 0.0009(15) -0.0012(15) 0.0088(14)
C32 0.0271(17) 0.0168(14) 0.0277(17) -0.0038(12) 0.0063(14) -0.0046(13)
C34 0.0325(19) 0.0177(15) 0.0334(19) -0.0053(13) 0.0013(15) 0.0036(14)
C31 0.0228(16) 0.0132(13) 0.0217(15) -0.0038(11) 0.0018(12) -0.0002(11)
C18 0.0211(16) 0.0337(18) 0.0189(15) -0.0066(13) -0.0031(13) -0.0006(14)
C36 0.0279(18) 0.0180(15) 0.038(2) -0.0031(14) 0.0058(15) -0.0029(13)
C16 0.0215(17) 0.039(2) 0.0279(18) 0.0105(15) -0.0061(14) 0.0032(15)
C25 0.0247(17) 0.0225(15) 0.0242(16) 0.0034(12) 0.0007(13) -0.0007(13)
C9 0.033(2) 0.0238(16) 0.0233(17) -0.0045(13) -0.0026(14) 0.0050(14)
C14 0.0235(16) 0.0259(16) 0.0206(16) -0.0022(12) -0.0016(13) 0.0037(13)
C35 0.036(2) 0.0130(14) 0.048(2) -0.0020(14) 0.0091(17) -0.0036(14)
C23 0.058(3) 0.0195(17) 0.036(2) 0.0087(15) 0.0129(19) 0.0088(17)
C6 0.0166(15) 0.0154(14) 0.0278(17) 0.0027(12) -0.0004(12) 0.0024(11)
C30 0.0253(18) 0.0230(16) 0.037(2) 0.0044(14) -0.0045(15) -0.0008(13)
C11 0.051(3) 0.0293(19) 0.0280(19) 0.0110(15) 0.0001(17) 0.0023(17)
C12 0.043(2) 0.0175(15) 0.0294(18) 0.0038(13) 0.0005(16) 0.0045(15)
C10 0.042(2) 0.038(2) 0.0197(17) 0.0046(14) 0.0006(15) 0.0080(17)
C28 0.032(2) 0.053(3) 0.039(2) 0.025(2) 0.0010(17) -0.0022(19)
C20 0.065(3) 0.0216(17) 0.0251(18) -0.0001(14) 0.0102(18) 0.0034(17)
C29 0.0256(19) 0.0286(18) 0.050(2) 0.0149(17) 0.0015(17) 0.0000(15)
C22 0.077(3) 0.0138(16) 0.047(3) -0.0003(16) 0.022(2) 0.0076(18)
C26 0.058(3) 0.037(2) 0.0248(19) 0.0031(16) -0.0050(18) -0.014(2)
C21 0.088(4) 0.0255(19) 0.033(2) -0.0068(16) 0.020(2) 0.002(2)
C27 0.067(3) 0.057(3) 0.026(2) 0.0122(19) -0.011(2) -0.016(2)

loop_
_atom_type_symbol
_atom_type_description
_atom_type_scat_dispersion_real
_atom_type_scat_dispersion_imag
_atom_type_scat_source
C C 0.0033 0.0016 'International Tables Vol C Tables 4.2.6.8 and 6.1.1.4'
H H 0.0000 0.0000 'International Tables Vol C Tables 4.2.6.8 and 6.1.1.4'
Bi Bi -4.1077 10.2566 'International Tables Vol C Tables 4.2.6.8 and 6.1.1.4'
Cl Cl 0.1484 0.1585 'International Tables Vol C Tables 4.2.6.8 and 6.1.1.4'
O O 0.0106 0.0060 'International Tables Vol C Tables 4.2.6.8 and 6.1.1.4'

loop_
_exptl_crystal_face_index_h
_exptl_crystal_face_index_k
_exptl_crystal_face_index_l
_exptl_crystal_face_perp_dist
1.00 0.00 0.00 0.0220
-1.00 0.00 0.00 0.0230
0.00 0.00 1.00 0.0100
0.00 0.00 -1.00 0.0100
0.00 1.00 0.00 0.0080
0.00 -1.00 0.00 0.0080

loop_
_geom_angle_atom_site_label_1
_geom_angle_atom_site_label_2
_geom_angle_atom_site_label_3
_geom_angle
_geom_angle_site_symmetry_1
_geom_angle_site_symmetry_3
_geom_angle_publ_flag
Cl1 Bi1 Cl2 175.42(3) . . ?
C13 Bi1 Cl2 88.59(8) . . ?
C13 Bi1 Cl1 92.04(8) . . ?
C13 Bi1 C19 120.09(12) . . ?
C1 Bi1 Cl2 90.01(8) . . ?
C1 Bi1 Cl1 86.12(8) . . ?
C1 Bi1 C13 130.36(11) . . ?
C1 Bi1 C19 109.56(12) . . ?
C19 Bi1 Cl2 91.13(9) . . ?
C19 Bi1 Cl1 92.47(9) . . ?
Cl3 Bi2 Cl4 176.06(3) . . ?
C7 Bi2 Cl4 83.75(9) . . ?
C7 Bi2 Cl3 93.06(9) . . ?
C7 Bi2 C31 114.23(12) . . ?
C7 Bi2 C25 128.79(12) . . ?
C31 Bi2 Cl4 91.96(9) . . ?
C31 Bi2 Cl3 91.45(8) . . ?
C25 Bi2 Cl4 90.22(9) . . ?
C25 Bi2 Cl3 89.99(9) . . ?
C25 Bi2 C31 116.77(12) . . ?
C8 O1 C2 115.0(2) . . ?
C32 C33 H33 119.9 . . ?
C34 C33 H33 119.9 . . ?
C34 C33 C32 120.3(3) . . ?
C8 C7 Bi2 120.0(2) . . ?
C8 C7 C12 120.5(3) . . ?
C12 C7 Bi2 119.2(2) . . ?
C3 C4 H4 119.4 . . ?
C5 C4 H4 119.4 . . ?
C5 C4 C3 121.1(3) . . ?
C18 C13 Bi1 117.5(2) . . ?
C14 C13 Bi1 119.6(2) . . ?
C14 C13 C18 122.9(3) . . ?
C1 C2 O1 118.7(3) . . ?
C1 C2 C3 120.1(3) . . ?
C3 C2 O1 121.1(3) . . ?
C2 C1 Bi1 121.2(2) . . ?
C2 C1 C6 121.2(3) . . ?
C6 C1 Bi1 117.6(2) . . ?
C4 C3 C2 118.6(3) . . ?
C4 C3 H3 120.7 . . ?
C2 C3 H3 120.7 . . ?
C24 C19 Bi1 119.3(2) . . ?
C20 C19 Bi1 118.5(2) . . ?
C20 C19 C24 122.2(3) . . ?
C4 C5 H5 119.9 . . ?
C6 C5 C4 120.2(3) . . ?
C6 C5 H5 119.9 . . ?
C18 C17 H17 119.8 . . ?
C16 C17 H17 119.8 . . ?
C16 C17 C18 120.4(3) . . ?
C7 C8 O1 118.7(3) . . ?
C9 C8 O1 121.2(3) . . ?
C9 C8 C7 120.1(3) . . ?
C19 C24 H24 121.0 . . ?
C19 C24 C23 118.0(3) . . ?
C23 C24 H24 121.0 . . ?
C16 C15 H15 119.7 . . ?
C16 C15 C14 120.6(3) . . ?
C14 C15 H15 119.7 . . ?
C33 C32 H32 120.4 . . ?
C31 C32 C33 119.1(3) . . ?
C31 C32 H32 120.4 . . ?
C33 C34 H34 120.0 . . ?
C35 C34 C33 120.0(3) . . ?
C35 C34 H34 120.0 . . ?
C32 C31 Bi2 118.3(2) . . ?
C32 C31 C36 121.6(3) . . ?
C36 C31 Bi2 120.0(2) . . ?
C13 C18 C17 118.1(3) . . ?
C13 C18 H18 120.9 . . ?
C17 C18 H18 120.9 . . ?
C31 C36 H36 120.9 . . ?
C31 C36 C35 118.2(3) . . ?
C35 C36 H36 120.9 . . ?
C17 C16 C15 120.3(3) . . ?
C17 C16 H16 119.8 . . ?
C15 C16 H16 119.8 . . ?
C30 C25 Bi2 120.7(3) . . ?
C30 C25 C26 122.7(3) . . ?
C26 C25 Bi2 116.5(3) . . ?
C8 C9 H9 120.5 . . ?
C10 C9 C8 119.1(3) . . ?
C10 C9 H9 120.5 . . ?
C13 C14 C15 117.6(3) . . ?
C13 C14 H14 121.2 . . ?
C15 C14 H14 121.2 . . ?
C34 C35 C36 120.7(3) . . ?
C34 C35 H35 119.6 . . ?
C36 C35 H35 119.6 . . ?
C24 C23 H23 119.8 . . ?
C22 C23 C24 120.4(3) . . ?
C22 C23 H23 119.8 . . ?
C1 C6 H6 120.6 . . ?
C5 C6 C1 118.8(3) . . ?
C5 C6 H6 120.6 . . ?
C25 C30 H30 121.2 . . ?
C25 C30 C29 117.5(4) . . ?
C29 C30 H30 121.2 . . ?
C12 C11 H11 120.0 . . ?
C10 C11 H11 120.0 . . ?
C10 C11 C12 120.0(3) . . ?
C7 C12 H12 120.4 . . ?
C11 C12 C7 119.3(3) . . ?
C11 C12 H12 120.4 . . ?
C9 C10 H10 119.5 . . ?
C11 C10 C9 121.0(4) . . ?
C11 C10 H10 119.5 . . ?
C29 C28 H28 119.7 . . ?
C29 C28 C27 120.5(4) . . ?
C27 C28 H28 119.7 . . ?
C19 C20 H20 120.7 . . ?
C19 C20 C21 118.7(4) . . ?
C21 C20 H20 120.7 . . ?
C30 C29 H29 119.6 . . ?
C28 C29 C30 120.8(4) . . ?
C28 C29 H29 119.6 . . ?
C23 C22 H22 119.7 . . ?
C21 C22 C23 120.5(4) . . ?
C21 C22 H22 119.7 . . ?
C25 C26 H26 121.0 . . ?
C25 C26 C27 118.1(4) . . ?
C27 C26 H26 121.0 . . ?
C20 C21 H21 120.0 . . ?
C22 C21 C20 120.0(4) . . ?
C22 C21 H21 120.0 . . ?
C28 C27 C26 120.4(4) . . ?
C28 C27 H27 119.8 . . ?
C26 C27 H27 119.8 . . ?

loop_
_geom_bond_atom_site_label_1
_geom_bond_atom_site_label_2
_geom_bond_distance
_geom_bond_site_symmetry_2
_geom_bond_publ_flag
Bi1 Cl2 2.5892(8) . ?
Bi1 Cl1 2.5862(8) . ?
Bi1 C13 2.199(3) . ?
Bi1 C1 2.184(3) . ?
Bi1 C19 2.204(3) . ?
Bi2 Cl4 2.6191(8) . ?
Bi2 Cl3 2.5677(8) . ?
Bi2 C7 2.189(3) . ?
Bi2 C31 2.214(3) . ?
Bi2 C25 2.205(3) . ?
O1 C2 1.399(4) . ?
O1 C8 1.396(4) . ?
C33 H33 0.9500 . ?
C33 C32 1.391(5) . ?
C33 C34 1.380(5) . ?
C7 C8 1.385(4) . ?
C7 C12 1.388(5) . ?
C4 H4 0.9500 . ?
C4 C3 1.386(5) . ?
C4 C5 1.383(5) . ?
C13 C18 1.385(4) . ?
C13 C14 1.380(4) . ?
C2 C1 1.377(4) . ?
C2 C3 1.392(4) . ?
C1 C6 1.389(4) . ?
C3 H3 0.9500 . ?
C19 C24 1.392(4) . ?
C19 C20 1.382(5) . ?
C5 H5 0.9500 . ?
C5 C6 1.382(5) . ?
C17 H17 0.9500 . ?
C17 C18 1.390(5) . ?
C17 C16 1.377(5) . ?
C8 C9 1.384(5) . ?
C24 H24 0.9500 . ?
C24 C23 1.393(5) . ?
C15 H15 0.9500 . ?
C15 C16 1.386(5) . ?
C15 C14 1.394(5) . ?
C32 H32 0.9500 . ?
C32 C31 1.380(5) . ?
C34 H34 0.9500 . ?
C34 C35 1.379(5) . ?
C31 C36 1.387(4) . ?
C18 H18 0.9500 . ?
C36 H36 0.9500 . ?
C36 C35 1.396(5) . ?
C16 H16 0.9500 . ?
C25 C30 1.375(5) . ?
C25 C26 1.385(5) . ?
C9 H9 0.9500 . ?
C9 C10 1.383(5) . ?
C14 H14 0.9500 . ?
C35 H35 0.9500 . ?
C23 H23 0.9500 . ?
C23 C22 1.384(6) . ?
C6 H6 0.9500 . ?
C30 H30 0.9500 . ?
C30 C29 1.404(5) . ?
C11 H11 0.9500 . ?
C11 C12 1.382(6) . ?
C11 C10 1.381(6) . ?
C12 H12 0.9500 . ?
C10 H10 0.9500 . ?
C28 H28 0.9500 . ?
C28 C29 1.366(6) . ?
C28 C27 1.375(6) . ?
C20 H20 0.9500 . ?
C20 C21 1.392(5) . ?
C29 H29 0.9500 . ?
C22 H22 0.9500 . ?
C22 C21 1.384(6) . ?
C26 H26 0.9500 . ?
C26 C27 1.390(6) . ?
C21 H21 0.9500 . ?
C27 H27 0.9500 . ?

loop_
_geom_torsion_atom_site_label_1
_geom_torsion_atom_site_label_2
_geom_torsion_atom_site_label_3
_geom_torsion_atom_site_label_4
_geom_torsion
_geom_torsion_site_symmetry_1
_geom_torsion_site_symmetry_2
_geom_torsion_site_symmetry_3
_geom_torsion_site_symmetry_4
_geom_torsion_publ_flag
Bi1 C13 C18 C17 178.5(3) . . . . ?
Bi1 C13 C14 C15 179.5(3) . . . . ?
Bi1 C1 C6 C5 179.5(2) . . . . ?
Bi1 C19 C24 C23 -178.7(3) . . . . ?
Bi1 C19 C20 C21 -179.3(4) . . . . ?
Bi2 C7 C8 O1 8.1(4) . . . . ?
Bi2 C7 C8 C9 -172.8(2) . . . . ?
Bi2 C7 C12 C11 171.6(3) . . . . ?
Bi2 C31 C36 C35 176.3(3) . . . . ?
Bi2 C25 C30 C29 -176.1(3) . . . . ?
Bi2 C25 C26 C27 176.1(4) . . . . ?
O1 C2 C1 Bi1 4.0(4) . . . . ?
O1 C2 C1 C6 -174.8(3) . . . . ?
O1 C2 C3 C4 176.0(3) . . . . ?
O1 C8 C9 C10 -179.8(3) . . . . ?
C33 C32 C31 Bi2 -177.6(3) . . . . ?
C33 C32 C31 C36 0.0(5) . . . . ?
C33 C34 C35 C36 -0.6(6) . . . . ?
C7 C8 C9 C10 1.2(5) . . . . ?
C4 C5 C6 C1 -0.7(5) . . . . ?
C2 O1 C8 C7 -125.9(3) . . . . ?
C2 O1 C8 C9 55.1(4) . . . . ?
C2 C1 C6 C5 -1.6(5) . . . . ?
C1 C2 C3 C4 -1.5(5) . . . . ?
C3 C4 C5 C6 1.9(5) . . . . ?
C3 C2 C1 Bi1 -178.5(2) . . . . ?
C3 C2 C1 C6 2.7(5) . . . . ?
C19 C24 C23 C22 -1.8(6) . . . . ?
C19 C20 C21 C22 -2.1(8) . . . . ?
C5 C4 C3 C2 -0.8(5) . . . . ?
C8 O1 C2 C1 -120.3(3) . . . . ?
C8 O1 C2 C3 62.2(4) . . . . ?
C8 C7 C12 C11 -1.6(6) . . . . ?
C8 C9 C10 C11 -1.4(6) . . . . ?
C24 C19 C20 C21 0.9(7) . . . . ?
C24 C23 C22 C21 0.7(8) . . . . ?
C32 C33 C34 C35 -0.8(6) . . . . ?
C32 C31 C36 C35 -1.3(5) . . . . ?
C34 C33 C32 C31 1.1(5) . . . . ?
C31 C36 C35 C34 1.6(6) . . . . ?
C18 C13 C14 C15 -1.5(5) . . . . ?
C18 C17 C16 C15 -0.8(6) . . . . ?
C16 C17 C18 C13 1.7(5) . . . . ?
C16 C15 C14 C13 2.4(5) . . . . ?
C25 C30 C29 C28 -0.5(6) . . . . ?
C25 C26 C27 C28 0.8(7) . . . . ?
C14 C13 C18 C17 -0.5(5) . . . . ?
C14 C15 C16 C17 -1.3(6) . . . . ?
C23 C22 C21 C20 1.3(8) . . . . ?
C30 C25 C26 C27 -0.1(7) . . . . ?
C12 C7 C8 O1 -178.8(3) . . . . ?
C12 C7 C8 C9 0.3(5) . . . . ?
C12 C11 C10 C9 0.1(6) . . . . ?
C10 C11 C12 C7 1.4(6) . . . . ?
C20 C19 C24 C23 1.0(6) . . . . ?
C29 C28 C27 C26 -1.4(8) . . . . ?
C26 C25 C30 C29 -0.1(6) . . . . ?
C27 C28 C29 C30 1.2(7) . . . . ?
